data_4080343
loop_
_publ_author_name
'Monreal, Marisa J.'
'Wright, Robert J.'
'Morris, David E.'
'Scott, Brian L.'
'Golden, Jeffery T.'
'Power, Philip P.'
'Kiplinger, Jaqueline L.'

_publ_section_title
;
 Thorium(IV) and Uranium(IV) Halide Complexes Supported by Bulky
 \b-Diketiminate Ligands
;
_journal_issue 5
_journal_name_full Organometallics
_journal_page_first 1423
_journal_paper_doi 10.1021/om3010965
_journal_volume 32
_journal_year 2013
_chemical_formula_sum 'C41 H60 Br2 N2 Th'
_chemical_formula_weight 972.77
_chemical_name_systematic
; 
 ? 
;
_space_group_IT_number 14
_symmetry_cell_setting monoclinic
_symmetry_space_group_name_Hall '-P 2ybc'
_symmetry_space_group_name_H-M 'P 1 21/c 1'
_atom_sites_solution_hydrogens geom
_atom_sites_solution_primary direct
_atom_sites_solution_secondary difmap
_audit_creation_method SHELXL-97
_cell_angle_alpha 90.00
_cell_angle_beta 105.52
_cell_angle_gamma 90.00
_cell_formula_units_Z 4
_cell_length_a 10.62080(10)
_cell_length_b 20.3151(2)
_cell_length_c 18.8606(2)
_cell_measurement_temperature 140(1)
_cell_volume 3921.03(7)
_computing_cell_refinement 'SAINT+, v. 7.06 (Bruker AXS, 2001)'
_computing_data_collection 'APEX II, v. 1.08 (Bruker AXS, 2003)'
_computing_data_reduction 'SAINT+, v. 7.06 (Bruker AXS, 2001)'
_computing_molecular_graphics 'SHELXTL, v. 6.10, (Bruker AXS, 2000)'
_computing_publication_material 'SHELXTL, v. 6.10, (Bruker AXS, 2000)'
_computing_structure_refinement 'SHELXL-97 (Sheldrick, 1997)'
_computing_structure_solution 'SHELXS-97 (Sheldrick, 1990)'
_diffrn_ambient_temperature 140(1)
_diffrn_measured_fraction_theta_full 0.992
_diffrn_measured_fraction_theta_max 0.992
_diffrn_measurement_device_type 'Bruker D8 with APEXII CCD'
_diffrn_measurement_method '\w scans'
_diffrn_radiation_monochromator graphite
_diffrn_radiation_source 'fine-focus sealed tube'
_diffrn_radiation_type MoK\a
_diffrn_radiation_wavelength 0.71073
_diffrn_reflns_av_R_equivalents 0.0167
_diffrn_reflns_av_sigmaI/netI 0.0142
_diffrn_reflns_limit_h_max 12
_diffrn_reflns_limit_h_min -12
_diffrn_reflns_limit_k_max 24
_diffrn_reflns_limit_k_min -23
_diffrn_reflns_limit_l_max 22
_diffrn_reflns_limit_l_min -22
_diffrn_reflns_number 30776
_diffrn_reflns_theta_full 25.36
_diffrn_reflns_theta_max 25.36
_diffrn_reflns_theta_min 1.50
_diffrn_standards_decay_% 0
_diffrn_standards_interval_count 0
_diffrn_standards_interval_time 0
_diffrn_standards_number 0
_exptl_absorpt_coefficient_mu 5.871
_exptl_absorpt_correction_T_max 0.2552
_exptl_absorpt_correction_T_min 0.2401
_exptl_absorpt_correction_type multi-scan
_exptl_absorpt_process_details 'SADABS 2.03 (Sheldrick, 2001)'
_exptl_crystal_colour yellow
_exptl_crystal_density_diffrn 1.648
_exptl_crystal_density_method 'not measured'
_exptl_crystal_description block
_exptl_crystal_F_000 1920
_exptl_crystal_size_max 0.34
_exptl_crystal_size_mid 0.32
_exptl_crystal_size_min 0.32
_refine_diff_density_max 1.227
_refine_diff_density_min -0.521
_refine_diff_density_rms 0.074
_refine_ls_extinction_method none
_refine_ls_goodness_of_fit_ref 1.472
_refine_ls_hydrogen_treatment mixed
_refine_ls_matrix_type full
_refine_ls_number_parameters 418
_refine_ls_number_reflns 7139
_refine_ls_number_restraints 0
_refine_ls_restrained_S_all 1.472
_refine_ls_R_factor_all 0.0198
_refine_ls_R_factor_gt 0.0176
_refine_ls_shift/su_max 0.004
_refine_ls_shift/su_mean 0.000
_refine_ls_structure_factor_coef Fsqd
_refine_ls_weighting_details 'calc w=1/[\s^2^(Fo^2^)+(0.0237P)^2^+0.0000P] where P=(Fo^2^+2Fc^2^)/3'
_refine_ls_weighting_scheme calc
_refine_ls_wR_factor_gt 0.0488
_refine_ls_wR_factor_ref 0.0493
_reflns_number_gt 6645
_reflns_number_total 7139
_reflns_threshold_expression >2sigma(I)
_cod_data_source_file om3010965_si_002.cif
_cod_data_source_block apx008
_cod_original_cell_volume 3920.99(7)
_cod_original_sg_symbol_H-M 'P 21/c'
_cod_database_code 4080343

loop_
_symmetry_equiv_pos_as_xyz
'x, y, z'
'-x, y+1/2, -z+1/2'
'-x, -y, -z'
'x, -y-1/2, z-1/2'

loop_
_atom_site_label
_atom_site_type_symbol
_atom_site_fract_x
_atom_site_fract_y
_atom_site_fract_z
_atom_site_U_iso_or_equiv
_atom_site_adp_type
_atom_site_occupancy
_atom_site_symmetry_multiplicity
_atom_site_calc_flag
_atom_site_refinement_flags
Th1 Th 0.757159(7) 0.227972(4) 0.727395(5) 0.01242(4) Uani 1 1 d .
Br1 Br 0.73696(2) 0.264291(13) 0.867664(14) 0.02069(7) Uani 1 1 d .
Br2 Br 0.64456(2) 0.107652(13) 0.759381(15) 0.02175(7) Uani 1 1 d .
N1 N 0.77203(18) 0.35294(10) 0.71046(11) 0.0151(4) Uani 1 1 d .
N2 N 0.58873(18) 0.24560(11) 0.61341(11) 0.0132(4) Uani 1 1 d .
C1 C 0.9840(2) 0.15397(14) 0.79844(15) 0.0225(6) Uani 1 1 d .
C2 C 1.0241(2) 0.21979(13) 0.80143(17) 0.0253(7) Uani 1 1 d .
H2 H 1.0506 0.2450 0.8440 0.030 Uiso 1 1 calc R
C3 C 1.0179(2) 0.24131(14) 0.73134(17) 0.0239(6) Uani 1 1 d .
H3 H 1.0391 0.2834 0.7189 0.029 Uiso 1 1 calc R
C4 C 0.9747(2) 0.18948(14) 0.68199(16) 0.0237(6) Uani 1 1 d .
H4 H 0.9623 0.1907 0.6313 0.028 Uiso 1 1 calc R
C5 C 0.9534(2) 0.13535(13) 0.72334(15) 0.0212(6) Uani 1 1 d .
H5 H 0.9242 0.0941 0.7046 0.025 Uiso 1 1 calc R
C6 C 0.9810(3) 0.11014(16) 0.86136(17) 0.0342(7) Uani 1 1 d .
H6A H 0.9494 0.0674 0.8431 0.051 Uiso 1 1 calc R
H6B H 0.9240 0.1286 0.8880 0.051 Uiso 1 1 calc R
H6C H 1.0675 0.1061 0.8936 0.051 Uiso 1 1 calc R
C7 C 0.8903(2) 0.39192(12) 0.71752(14) 0.0167(5) Uani 1 1 d .
C8 C 0.9700(2) 0.41021(13) 0.78719(15) 0.0208(6) Uani 1 1 d .
C9 C 1.0939(2) 0.43480(13) 0.79036(16) 0.0249(6) Uani 1 1 d .
H9 H 1.1491 0.4458 0.8360 0.030 Uiso 1 1 calc R
C10 C 1.1381(2) 0.44350(14) 0.72870(16) 0.0263(6) Uani 1 1 d .
H10 H 1.2221 0.4592 0.7328 0.032 Uiso 1 1 calc R
C11 C 1.0560(3) 0.42863(13) 0.66089(15) 0.0232(6) Uani 1 1 d .
H11 H 1.0845 0.4356 0.6190 0.028 Uiso 1 1 calc R
C12 C 0.9310(2) 0.40333(12) 0.65340(14) 0.0176(5) Uani 1 1 d .
C13 C 0.9296(2) 0.40926(13) 0.85904(14) 0.0203(6) Uani 1 1 d .
H13 H 0.8427 0.3893 0.8496 0.024 Uiso 1 1 calc R
C14 C 1.0241(3) 0.37050(15) 0.92056(16) 0.0305(7) Uani 1 1 d .
H14A H 0.9927 0.3708 0.9638 0.046 Uiso 1 1 calc R
H14B H 1.1090 0.3905 0.9316 0.046 Uiso 1 1 calc R
H14C H 1.0299 0.3259 0.9048 0.046 Uiso 1 1 calc R
C15 C 0.9226(3) 0.48046(14) 0.88658(16) 0.0309(7) Uani 1 1 d .
H15A H 0.8956 0.4797 0.9312 0.046 Uiso 1 1 calc R
H15B H 0.8607 0.5052 0.8498 0.046 Uiso 1 1 calc R
H15C H 1.0072 0.5006 0.8958 0.046 Uiso 1 1 calc R
C16 C 0.8451(2) 0.38809(13) 0.57646(14) 0.0194(6) Uani 1 1 d .
H16 H 0.7550 0.3835 0.5798 0.023 Uiso 1 1 calc R
C17 C 0.8845(3) 0.32333(14) 0.54844(16) 0.0319(7) Uani 1 1 d .
H17A H 0.8285 0.3145 0.5003 0.048 Uiso 1 1 calc R
H17B H 0.8763 0.2885 0.5813 0.048 Uiso 1 1 calc R
H17C H 0.9734 0.3261 0.5460 0.048 Uiso 1 1 calc R
C18 C 0.8473(3) 0.44350(14) 0.52204(15) 0.0286(6) Uani 1 1 d .
H18A H 0.7912 0.4323 0.4746 0.043 Uiso 1 1 calc R
H18B H 0.9349 0.4495 0.5183 0.043 Uiso 1 1 calc R
H18C H 0.8172 0.4835 0.5390 0.043 Uiso 1 1 calc R
C19 C 0.6536(2) 0.37279(12) 0.70549(13) 0.0158(5) Uani 1 1 d .
C20 C 0.6039(2) 0.44425(13) 0.70878(15) 0.0209(6) Uani 1 1 d .
C21 C 0.6964(3) 0.49807(13) 0.69540(15) 0.0265(6) Uani 1 1 d .
H21A H 0.7126 0.4914 0.6482 0.040 Uiso 1 1 calc R
H21B H 0.7775 0.4960 0.7331 0.040 Uiso 1 1 calc R
H21C H 0.6570 0.5405 0.6965 0.040 Uiso 1 1 calc R
C22 C 0.5780(3) 0.45465(13) 0.78474(15) 0.0238(6) Uani 1 1 d .
H22A H 0.5209 0.4207 0.7932 0.036 Uiso 1 1 calc R
H22B H 0.5378 0.4968 0.7859 0.036 Uiso 1 1 calc R
H22C H 0.6592 0.4529 0.8224 0.036 Uiso 1 1 calc R
C23 C 0.4739(3) 0.45387(14) 0.64876(15) 0.0268(6) Uani 1 1 d .
H23A H 0.4882 0.4471 0.6011 0.040 Uiso 1 1 calc R
H23B H 0.4423 0.4978 0.6517 0.040 Uiso 1 1 calc R
H23C H 0.4106 0.4228 0.6561 0.040 Uiso 1 1 calc R
C24 C 0.5515(2) 0.32225(13) 0.70129(14) 0.0165(5) Uani 1 1 d .
H24 H 0.504(4) 0.335(2) 0.734(2) 0.080 Uiso 1 1 d .
C25 C 0.5073(2) 0.27105(11) 0.65222(14) 0.0150(5) Uani 1 1 d .
C26 C 0.3726(2) 0.23918(13) 0.65393(15) 0.0190(6) Uani 1 1 d .
C27 C 0.3680(3) 0.23054(14) 0.73385(16) 0.0249(6) Uani 1 1 d .
H27A H 0.4393 0.2031 0.7595 0.037 Uiso 1 1 calc R
H27B H 0.2868 0.2103 0.7348 0.037 Uiso 1 1 calc R
H27C H 0.3749 0.2728 0.7574 0.037 Uiso 1 1 calc R
C28 C 0.2585(3) 0.28368(15) 0.61498(17) 0.0319(7) Uani 1 1 d .
H28A H 0.2600 0.2901 0.5648 0.048 Uiso 1 1 calc R
H28B H 0.2665 0.3255 0.6396 0.048 Uiso 1 1 calc R
H28C H 0.1775 0.2633 0.6162 0.048 Uiso 1 1 calc R
C29 C 0.3481(2) 0.17090(14) 0.61722(15) 0.0260(6) Uani 1 1 d .
H29A H 0.3500 0.1744 0.5668 0.039 Uiso 1 1 calc R
H29B H 0.2641 0.1549 0.6194 0.039 Uiso 1 1 calc R
H29C H 0.4147 0.1409 0.6427 0.039 Uiso 1 1 calc R
C30 C 0.5309(2) 0.22124(12) 0.53994(14) 0.0142(5) Uani 1 1 d .
C31 C 0.4450(2) 0.26146(13) 0.48686(14) 0.0175(6) Uani 1 1 d .
C32 C 0.3751(3) 0.23296(14) 0.42111(15) 0.0229(6) Uani 1 1 d .
H32 H 0.3147 0.2584 0.3873 0.028 Uiso 1 1 calc R
C33 C 0.3926(3) 0.16840(14) 0.40463(14) 0.0252(6) Uani 1 1 d .
H33 H 0.3408 0.1494 0.3619 0.030 Uiso 1 1 calc R
C34 C 0.4879(3) 0.13226(13) 0.45228(14) 0.0221(6) Uani 1 1 d .
H34 H 0.5049 0.0897 0.4393 0.027 Uiso 1 1 calc R
C35 C 0.5599(2) 0.15772(13) 0.51964(14) 0.0176(5) Uani 1 1 d .
C36 C 0.4404(2) 0.33626(13) 0.49370(15) 0.0223(6) Uani 1 1 d .
H36 H 0.4692 0.3479 0.5460 0.027 Uiso 1 1 calc R
C37 C 0.5362(3) 0.36535(14) 0.45522(16) 0.0288(7) Uani 1 1 d .
H37A H 0.5350 0.4125 0.4587 0.043 Uiso 1 1 calc R
H37B H 0.5116 0.3525 0.4044 0.043 Uiso 1 1 calc R
H37C H 0.6226 0.3494 0.4783 0.043 Uiso 1 1 calc R
C38 C 0.3059(3) 0.36766(17) 0.46033(18) 0.0407(8) Uani 1 1 d .
H38A H 0.3122 0.4145 0.4671 0.061 Uiso 1 1 calc R
H38B H 0.2440 0.3503 0.4843 0.061 Uiso 1 1 calc R
H38C H 0.2776 0.3578 0.4087 0.061 Uiso 1 1 calc R
C39 C 0.6682(2) 0.11601(13) 0.56603(15) 0.0212(6) Uani 1 1 d .
H39 H 0.7007 0.1379 0.6138 0.025 Uiso 1 1 calc R
C40 C 0.7806(3) 0.11358(15) 0.52920(16) 0.0311(7) Uani 1 1 d .
H40A H 0.8502 0.0869 0.5582 0.047 Uiso 1 1 calc R
H40B H 0.8123 0.1574 0.5255 0.047 Uiso 1 1 calc R
H40C H 0.7498 0.0949 0.4809 0.047 Uiso 1 1 calc R
C41 C 0.6248(3) 0.04613(13) 0.58040(16) 0.0314(7) Uani 1 1 d .
H41A H 0.6979 0.0224 0.6105 0.047 Uiso 1 1 calc R
H41B H 0.5922 0.0236 0.5344 0.047 Uiso 1 1 calc R
H41C H 0.5571 0.0488 0.6053 0.047 Uiso 1 1 calc R

loop_
_atom_site_aniso_label
_atom_site_aniso_U_11
_atom_site_aniso_U_22
_atom_site_aniso_U_33
_atom_site_aniso_U_23
_atom_site_aniso_U_13
_atom_site_aniso_U_12
Th1 0.01135(6) 0.01183(6) 0.01382(6) 0.00215(3) 0.00289(4) -0.00016(3)
Br1 0.02595(13) 0.02201(16) 0.01447(14) 0.00104(10) 0.00602(11) -0.00255(10)
Br2 0.02293(13) 0.01744(14) 0.02530(15) 0.00483(11) 0.00718(11) -0.00430(10)
N1 0.0192(10) 0.0146(12) 0.0125(11) 0.0016(9) 0.0063(8) -0.0017(9)
N2 0.0148(9) 0.0129(11) 0.0132(11) 0.0006(9) 0.0059(8) 0.0019(9)
C1 0.0131(11) 0.0246(16) 0.0285(16) 0.0037(12) 0.0032(11) 0.0055(11)
C2 0.0095(12) 0.0244(16) 0.0385(18) -0.0055(13) 0.0002(12) 0.0025(10)
C3 0.0095(11) 0.0209(15) 0.0418(19) -0.0007(13) 0.0076(12) 0.0032(11)
C4 0.0176(12) 0.0288(17) 0.0274(15) 0.0037(13) 0.0108(11) 0.0067(12)
C5 0.0172(12) 0.0175(15) 0.0293(16) 0.0014(12) 0.0068(11) 0.0039(11)
C6 0.0280(15) 0.040(2) 0.0320(18) 0.0134(14) 0.0029(13) 0.0059(14)
C7 0.0186(12) 0.0114(13) 0.0229(14) -0.0025(11) 0.0103(10) -0.0029(10)
C8 0.0246(13) 0.0164(15) 0.0223(15) -0.0014(11) 0.0078(11) -0.0045(11)
C9 0.0256(13) 0.0222(16) 0.0263(15) -0.0051(12) 0.0057(11) -0.0084(12)
C10 0.0207(13) 0.0251(16) 0.0342(17) -0.0034(13) 0.0095(12) -0.0084(12)
C11 0.0301(14) 0.0181(15) 0.0262(15) 0.0012(12) 0.0156(12) -0.0032(12)
C12 0.0234(12) 0.0105(13) 0.0199(14) 0.0017(10) 0.0074(11) 0.0013(10)
C13 0.0230(13) 0.0203(15) 0.0174(14) -0.0035(11) 0.0051(11) -0.0058(11)
C14 0.0305(15) 0.0372(19) 0.0222(16) -0.0032(13) 0.0044(12) -0.0047(13)
C15 0.0401(16) 0.0276(17) 0.0270(16) -0.0093(13) 0.0123(13) -0.0128(14)
C16 0.0211(12) 0.0178(14) 0.0215(14) 0.0012(11) 0.0092(11) -0.0014(11)
C17 0.0430(17) 0.0237(17) 0.0236(16) -0.0044(12) -0.0005(13) 0.0063(13)
C18 0.0362(15) 0.0271(17) 0.0233(15) 0.0058(13) 0.0095(12) -0.0009(13)
C19 0.0206(12) 0.0175(14) 0.0097(12) 0.0025(10) 0.0048(10) 0.0049(10)
C20 0.0258(13) 0.0138(14) 0.0239(15) -0.0011(11) 0.0083(11) 0.0061(11)
C21 0.0395(15) 0.0156(15) 0.0271(16) 0.0027(12) 0.0136(13) 0.0048(12)
C22 0.0305(14) 0.0190(15) 0.0237(15) -0.0037(12) 0.0103(12) 0.0046(12)
C23 0.0342(15) 0.0207(16) 0.0247(15) 0.0025(12) 0.0067(12) 0.0135(12)
C24 0.0153(11) 0.0178(14) 0.0170(13) 0.0012(11) 0.0053(10) 0.0059(10)
C25 0.0119(11) 0.0173(15) 0.0153(13) 0.0073(10) 0.0027(10) 0.0043(9)
C26 0.0115(11) 0.0265(16) 0.0192(15) 0.0027(11) 0.0045(10) -0.0007(11)
C27 0.0216(13) 0.0343(18) 0.0208(15) 0.0010(12) 0.0094(12) -0.0044(11)
C28 0.0159(13) 0.045(2) 0.0353(18) 0.0141(14) 0.0077(12) 0.0061(12)
C29 0.0209(12) 0.0340(18) 0.0243(15) -0.0048(12) 0.0083(11) -0.0102(12)
C30 0.0140(11) 0.0160(14) 0.0128(13) -0.0017(10) 0.0043(10) -0.0026(9)
C31 0.0167(12) 0.0230(15) 0.0144(14) 0.0024(11) 0.0070(10) 0.0017(11)
C32 0.0195(13) 0.0329(18) 0.0147(14) 0.0043(11) 0.0016(11) 0.0005(11)
C33 0.0284(14) 0.0321(17) 0.0140(14) -0.0035(12) 0.0039(11) -0.0087(12)
C34 0.0301(13) 0.0185(15) 0.0187(14) -0.0034(11) 0.0083(11) -0.0069(11)
C35 0.0202(12) 0.0190(14) 0.0159(13) 0.0020(11) 0.0088(10) -0.0010(11)
C36 0.0287(13) 0.0218(15) 0.0149(13) 0.0034(11) 0.0033(11) 0.0109(12)
C37 0.0304(14) 0.0207(16) 0.0329(17) 0.0017(13) 0.0041(13) 0.0013(12)
C38 0.0413(17) 0.045(2) 0.039(2) 0.0213(16) 0.0172(15) 0.0245(16)
C39 0.0298(13) 0.0144(14) 0.0188(14) -0.0026(11) 0.0054(11) 0.0016(11)
C40 0.0330(15) 0.0312(18) 0.0293(17) -0.0015(13) 0.0085(13) 0.0127(13)
C41 0.0495(17) 0.0141(15) 0.0266(16) 0.0010(12) 0.0031(13) 0.0022(13)

loop_
_atom_type_symbol
_atom_type_description
_atom_type_scat_dispersion_real
_atom_type_scat_dispersion_imag
_atom_type_scat_source
C C 0.0033 0.0016 'International Tables Vol C Tables 4.2.6.8 and 6.1.1.4'
H H 0.0000 0.0000 'International Tables Vol C Tables 4.2.6.8 and 6.1.1.4'
N N 0.0061 0.0033 'International Tables Vol C Tables 4.2.6.8 and 6.1.1.4'
Br Br -0.2901 2.4595 'International Tables Vol C Tables 4.2.6.8 and 6.1.1.4'
Th Th -7.2400 8.8979 'International Tables Vol C Tables 4.2.6.8 and 6.1.1.4'

loop_
_geom_angle_atom_site_label_1
_geom_angle_atom_site_label_2
_geom_angle_atom_site_label_3
_geom_angle
N2 Th1 N1 78.42(7)
N2 Th1 C3 120.33(8)
N1 Th1 C3 79.16(7)
N2 Th1 C4 104.16(7)
N1 Th1 C4 98.96(7)
C3 Th1 C4 29.22(8)
N2 Th1 C25 29.48(7)
N1 Th1 C25 73.08(6)
C3 Th1 C25 142.36(8)
C4 Th1 C25 133.32(8)
N2 Th1 C2 148.79(8)
N1 Th1 C2 91.88(7)
C3 Th1 C2 28.60(9)
C4 Th1 C2 47.62(9)
C25 Th1 C2 164.96(7)
N2 Th1 Br1 124.84(5)
N1 Th1 Br1 83.12(5)
C3 Th1 Br1 106.10(6)
C4 Th1 Br1 129.99(6)
C25 Th1 Br1 95.40(5)
C2 Th1 Br1 82.46(6)
N2 Th1 C5 116.66(7)
N1 Th1 C5 125.78(7)
C3 Th1 C5 47.51(8)
C4 Th1 C5 28.93(8)
C25 Th1 C5 143.39(8)
C2 Th1 C5 47.17(8)
Br1 Th1 C5 116.32(6)
N2 Th1 C24 52.99(7)
N1 Th1 C24 51.94(7)
C3 Th1 C24 130.96(8)
C4 Th1 C24 142.90(8)
C25 Th1 C24 28.47(7)
C2 Th1 C24 138.68(8)
Br1 Th1 C24 74.80(5)
C5 Th1 C24 168.85(8)
N2 Th1 C1 145.45(7)
N1 Th1 C1 120.46(7)
C3 Th1 C1 47.50(8)
C4 Th1 C1 47.91(8)
C25 Th1 C1 166.40(8)
C2 Th1 C1 28.61(8)
Br1 Th1 C1 87.93(6)
C5 Th1 C1 28.91(8)
C24 Th1 C1 161.53(8)
N2 Th1 Br2 93.58(5)
N1 Th1 Br2 156.25(4)
C3 Th1 Br2 123.47(6)
C4 Th1 Br2 104.69(6)
C25 Th1 Br2 88.89(5)
C2 Th1 Br2 105.56(6)
Br1 Th1 Br2 83.340(8)
C5 Th1 Br2 77.84(5)
C24 Th1 Br2 105.49(5)
C1 Th1 Br2 78.38(5)
C19 N1 C7 129.1(2)
C19 N1 Th1 103.01(16)
C7 N1 Th1 127.20(15)
C25 N2 C30 118.22(19)
C25 N2 Th1 90.20(14)
C30 N2 Th1 145.33(16)
C2 C1 C5 106.3(2)
C2 C1 C6 127.6(3)
C5 C1 C6 126.0(3)
C2 C1 Th1 74.02(15)
C5 C1 Th1 74.47(14)
C6 C1 Th1 119.54(16)
C3 C2 C1 109.2(3)
C3 C2 Th1 73.86(15)
C1 C2 Th1 77.37(14)
C2 C3 C4 108.8(3)
C2 C3 Th1 77.55(15)
C4 C3 Th1 76.10(14)
C5 C4 C3 107.1(3)
C5 C4 Th1 77.22(14)
C3 C4 Th1 74.68(14)
C4 C5 C1 108.6(2)
C4 C5 Th1 73.86(14)
C1 C5 Th1 76.62(14)
C12 C7 C8 120.7(2)
C12 C7 N1 117.7(2)
C8 C7 N1 121.0(2)
C9 C8 C7 117.3(2)
C9 C8 C13 116.9(2)
C7 C8 C13 125.6(2)
C10 C9 C8 122.7(3)
C11 C10 C9 118.9(2)
C10 C11 C12 121.6(2)
C11 C12 C7 118.5(2)
C11 C12 C16 118.8(2)
C7 C12 C16 122.7(2)
C8 C13 C14 113.3(2)
C8 C13 C15 109.7(2)
C14 C13 C15 107.9(2)
C17 C16 C18 110.5(2)
C17 C16 C12 110.9(2)
C18 C16 C12 112.1(2)
N1 C19 C24 118.0(2)
N1 C19 C20 128.4(2)
C24 C19 C20 113.5(2)
C21 C20 C22 109.6(2)
C21 C20 C23 106.0(2)
C22 C20 C23 108.5(2)
C21 C20 C19 114.8(2)
C22 C20 C19 108.2(2)
C23 C20 C19 109.6(2)
C25 C24 C19 131.9(2)
C25 C24 Th1 73.63(14)
C19 C24 Th1 86.56(13)
N2 C25 C24 119.2(2)
N2 C25 C26 124.0(2)
C24 C25 C26 116.1(2)
N2 C25 Th1 60.32(12)
C24 C25 Th1 77.90(14)
C26 C25 Th1 127.17(15)
C27 C26 C28 108.0(2)
C27 C26 C29 107.0(2)
C28 C26 C29 107.4(2)
C27 C26 C25 109.6(2)
C28 C26 C25 110.7(2)
C29 C26 C25 113.9(2)
C35 C30 C31 118.9(2)
C35 C30 N2 120.6(2)
C31 C30 N2 120.5(2)
C32 C31 C30 118.6(2)
C32 C31 C36 117.9(2)
C30 C31 C36 122.9(2)
C33 C32 C31 121.9(2)
C34 C33 C32 118.9(3)
C33 C34 C35 121.8(3)
C34 C35 C30 118.8(2)
C34 C35 C39 117.9(2)
C30 C35 C39 123.2(2)
C37 C36 C31 107.8(2)
C37 C36 C38 108.1(2)
C31 C36 C38 115.2(2)
C35 C39 C40 108.7(2)
C35 C39 C41 113.7(2)
C40 C39 C41 110.9(2)

loop_
_geom_bond_atom_site_label_1
_geom_bond_atom_site_label_2
_geom_bond_distance
Th1 N2 2.427(2)
Th1 N1 2.569(2)
Th1 C3 2.764(2)
Th1 C4 2.782(2)
Th1 C25 2.794(2)
Th1 C2 2.810(2)
Th1 Br1 2.8095(3)
Th1 C5 2.824(2)
Th1 C24 2.847(2)
Th1 C1 2.852(2)
Th1 Br2 2.8557(3)
N1 C19 1.300(3)
N1 C7 1.460(3)
N2 C25 1.375(3)
N2 C30 1.445(3)
C1 C2 1.400(4)
C1 C5 1.417(4)
C1 C6 1.491(4)
C2 C3 1.377(4)
C3 C4 1.399(4)
C4 C5 1.401(4)
C7 C12 1.409(3)
C7 C8 1.409(4)
C8 C9 1.394(3)
C8 C13 1.527(4)
C9 C10 1.377(4)
C10 C11 1.375(4)
C11 C12 1.395(3)
C12 C16 1.525(3)
C13 C14 1.533(4)
C13 C15 1.545(4)
C16 C17 1.518(4)
C16 C18 1.528(4)
C19 C24 1.480(3)
C19 C20 1.552(4)
C20 C21 1.535(4)
C20 C22 1.544(4)
C20 C23 1.545(4)
C24 C25 1.388(4)
C25 C26 1.578(3)
C26 C27 1.531(4)
C26 C28 1.533(4)
C26 C29 1.541(4)
C30 C35 1.404(3)
C30 C31 1.419(4)
C31 C32 1.390(4)
C31 C36 1.527(4)
C32 C33 1.372(4)
C33 C34 1.372(4)
C34 C35 1.395(4)
C35 C39 1.506(3)
C36 C37 1.519(4)
C36 C38 1.536(4)
C39 C40 1.534(4)
C39 C41 1.539(4)
